data_4310146
loop_
_publ_author_name
'Benlai Wu'
'Daqiang Yuan'
'Benyong Lou'
'Lei Han'
'Caiping Liu'
'Chunxi Zhang'
'Maochun Hong'

_publ_section_title
;
Dynamic Formation of Coordination Polymers versus Tetragonal Prisms and
Unexpected Magnetic Superexchange Coupling Mediated by Encapsulated Anions
in the Cobalt(II) 1,3-Bis(pyrid-4-ylthio)propan-2-one Series
;
_journal_name_full 'Inorganic Chemistry'
_journal_page_first 9175
_journal_page_last 9184
_journal_paper_doi 10.1021/ic050455v
_journal_volume 44
_journal_year 2005
_chemical_formula_moiety 'C29 H30 Cl2 Co N4 O3 S4'
_chemical_formula_sum 'C29 H30 Cl2 Co N4 O3 S4'
_chemical_formula_weight 740.64
_space_group_IT_number 61
_symmetry_cell_setting orthorhombic
_symmetry_space_group_name_Hall '-P 2ac 2ab'
_symmetry_space_group_name_H-M 'P b c a'
_atom_sites_solution_hydrogens geom
_atom_sites_solution_primary direct
_atom_sites_solution_secondary difmap
_audit_creation_method SHELXL-97
_cell_angle_alpha 90.00
_cell_angle_beta 90.00
_cell_angle_gamma 90.00
_cell_formula_units_Z 8
_cell_length_a 18.457(6)
_cell_length_b 16.262(5)
_cell_length_c 21.388(6)
_cell_measurement_reflns_used 8617
_cell_measurement_temperature 130(2)
_cell_measurement_theta_max 25.03
_cell_measurement_theta_min 3.15
_cell_volume 6420(3)
_computing_structure_refinement 'SHELXL-97 (Sheldrick, 1997)'
_computing_structure_solution 'SHELXS-97 (Sheldrick, 1990)'
_diffrn_ambient_temperature 130(2)
_diffrn_measured_fraction_theta_full 0.996
_diffrn_measured_fraction_theta_max 0.996
_diffrn_measurement_device_type 'Smart CCD'
_diffrn_measurement_method '\w scan'
_diffrn_radiation_monochromator graphite
_diffrn_radiation_source 'fine-focus sealed tube'
_diffrn_radiation_type MoK\a
_diffrn_radiation_wavelength 0.71073
_diffrn_reflns_av_R_equivalents 0.0426
_diffrn_reflns_av_sigmaI/netI 0.0273
_diffrn_reflns_limit_h_max 19
_diffrn_reflns_limit_h_min -21
_diffrn_reflns_limit_k_max 17
_diffrn_reflns_limit_k_min -19
_diffrn_reflns_limit_l_max 25
_diffrn_reflns_limit_l_min -25
_diffrn_reflns_number 38827
_diffrn_reflns_theta_full 25.03
_diffrn_reflns_theta_max 25.03
_diffrn_reflns_theta_min 3.15
_exptl_absorpt_coefficient_mu 1.000
_exptl_absorpt_correction_T_max 1.0000
_exptl_absorpt_correction_T_min 0.8532
_exptl_absorpt_correction_type multi-scan
_exptl_absorpt_process_details 'SADABS (Sheldrick, 1996)'
_exptl_crystal_colour orange
_exptl_crystal_density_diffrn 1.533
_exptl_crystal_density_meas ?
_exptl_crystal_density_method .
_exptl_crystal_description prism
_exptl_crystal_F_000 3048
_exptl_crystal_size_max 0.38
_exptl_crystal_size_mid 0.20
_exptl_crystal_size_min 0.04
_refine_diff_density_max 1.012
_refine_diff_density_min -1.133
_refine_diff_density_rms 0.087
_refine_ls_extinction_method none
_refine_ls_goodness_of_fit_ref 1.166
_refine_ls_hydrogen_treatment mixed
_refine_ls_matrix_type full
_refine_ls_number_parameters 390
_refine_ls_number_reflns 5652
_refine_ls_number_restraints 0
_refine_ls_restrained_S_all 1.166
_refine_ls_R_factor_all 0.0677
_refine_ls_R_factor_gt 0.0620
_refine_ls_shift/su_max 0.003
_refine_ls_shift/su_mean 0.000
_refine_ls_structure_factor_coef Fsqd
_refine_ls_weighting_details 'calc w=1/[\s^2^(Fo^2^)+(0.0475P)^2^+22.9739P] where P=(Fo^2^+2Fc^2^)/3'
_refine_ls_weighting_scheme calc
_refine_ls_wR_factor_gt 0.1364
_refine_ls_wR_factor_ref 0.1396
_reflns_number_gt 5250
_reflns_number_total 5652
_reflns_threshold_expression >2sigma(I)
_cod_data_source_file ic050455vsi20050327_010405_1.cif
_cod_data_source_block 1
_cod_depositor_comments
;
The following automatic conversions were performed:
'_symmetry_cell_setting' value 'Orthorhombic' changed to 'orthorhombic'
according to '/home/saulius/struct/CIF-dictionaries/cif_core.dic'
dictionary named 'cif_core.dic' version 2.4.1 from
2010-06-29.

'_exptl_absorpt_correction_type' value 'Multi-scan' changed
to 'multi-scan' according to
'/home/saulius/struct/CIF-dictionaries/cif_core.dic' dictionary named
'cif_core.dic' version 2.4.1 from 2010-06-29.

Automatic conversion script
Id: cif_fix_enum 1527 2010-12-29 10:47:43Z saulius 
;
_cod_database_code 4310146

loop_
_symmetry_equiv_pos_as_xyz
'x, y, z'
'-x+1/2, -y, z+1/2'
'x+1/2, -y+1/2, -z'
'-x, y+1/2, -z+1/2'
'-x, -y, -z'
'x-1/2, y, -z-1/2'
'-x-1/2, y-1/2, z'
'x, -y-1/2, z-1/2'

loop_
_atom_site_label
_atom_site_type_symbol
_atom_site_fract_x
_atom_site_fract_y
_atom_site_fract_z
_atom_site_U_iso_or_equiv
_atom_site_adp_type
_atom_site_occupancy
_atom_site_symmetry_multiplicity
_atom_site_calc_flag
_atom_site_refinement_flags
_atom_site_disorder_assembly
_atom_site_disorder_group
Co1 Co 0.25100(3) 0.32306(3) 1.00888(2) 0.01604(16) Uani 1 1 d . . .
Cl1 Cl 0.34315(5) 0.32117(6) 1.08874(5) 0.0234(2) Uani 1 1 d . . .
S1 S 0.43718(6) 0.03139(7) 0.85252(5) 0.0266(3) Uani 1 1 d . . .
O1 O 0.28062(19) 0.0396(3) 0.75679(16) 0.0467(10) Uani 1 1 d . . .
N1 N 0.30924(18) 0.2269(2) 0.95832(15) 0.0188(7) Uani 1 1 d . . .
C1 C 0.2744(2) 0.1651(2) 0.92948(19) 0.0217(9) Uani 1 1 d . . .
H1 H 0.2231 0.1637 0.9323 0.026 Uiso 1 1 calc R . .
Cl2 Cl 0.15861(5) 0.32241(6) 0.92805(5) 0.0215(2) Uani 1 1 d . . .
S2 S 0.44753(6) -0.04932(7) 0.67229(6) 0.0315(3) Uani 1 1 d . . .
O2 O 0.4922(2) 0.7480(2) 0.79002(18) 0.0498(10) Uani 1 1 d . . .
N2 N 0.30998(18) -0.2296(2) 0.55997(15) 0.0189(7) Uani 1 1 d . . .
C2 C 0.3082(2) 0.1035(3) 0.8960(2) 0.0235(9) Uani 1 1 d . . .
H2 H 0.2807 0.0611 0.8768 0.028 Uiso 1 1 calc R . .
S3 S 0.42206(6) 0.60711(7) 0.83439(5) 0.0275(3) Uani 1 1 d . . .
O3 O 0.2392(3) -0.1315(4) 0.7524(3) 0.0923(17) Uani 1 1 d . . .
N3 N 0.31337(17) 0.4142(2) 0.95708(16) 0.0188(7) Uani 1 1 d . . .
C3 C 0.3823(2) 0.2269(3) 0.95320(19) 0.0218(9) Uani 1 1 d . . .
H3 H 0.4086 0.2697 0.9732 0.026 Uiso 1 1 calc R . .
S4 S 0.56938(6) 0.88958(6) 0.82658(5) 0.0239(2) Uani 1 1 d . . .
N4 N 0.69059(18) 1.0819(2) 0.94104(16) 0.0184(7) Uani 1 1 d . . .
C4 C 0.4203(2) 0.1688(2) 0.9208(2) 0.0219(9) Uani 1 1 d . . .
H4 H 0.4717 0.1719 0.9185 0.026 Uiso 1 1 calc R . .
C5 C 0.3835(2) 0.1045(3) 0.89092(18) 0.0211(9) Uani 1 1 d . . .
C6 C 0.3729(2) -0.0331(3) 0.81130(19) 0.0240(9) Uani 1 1 d . . .
H6A H 0.3975 -0.0837 0.7968 0.029 Uiso 1 1 calc R . .
H6B H 0.3335 -0.0493 0.8401 0.029 Uiso 1 1 calc R . .
C7 C 0.3415(2) 0.0116(3) 0.7561(2) 0.0245(9) Uani 1 1 d . . .
C8 C 0.3895(3) 0.0317(3) 0.7008(2) 0.0273(10) Uani 1 1 d . . .
H8A H 0.4205 0.0790 0.7124 0.033 Uiso 1 1 calc R . .
H8B H 0.3581 0.0497 0.6659 0.033 Uiso 1 1 calc R . .
C9 C 0.3900(2) -0.1150(3) 0.63048(19) 0.0220(9) Uani 1 1 d . . .
C10 C 0.4239(2) -0.1811(3) 0.5999(2) 0.0270(10) Uani 1 1 d . . .
H10 H 0.4749 -0.1881 0.6025 0.032 Uiso 1 1 calc R . .
C11 C 0.3827(2) -0.2354(3) 0.5660(2) 0.0263(10) Uani 1 1 d . . .
H11 H 0.4066 -0.2797 0.5457 0.032 Uiso 1 1 calc R . .
C12 C 0.3155(2) -0.1082(2) 0.62410(18) 0.0208(9) Uani 1 1 d . . .
H12 H 0.2901 -0.0642 0.6435 0.025 Uiso 1 1 calc R . .
C13 C 0.2786(2) -0.1661(2) 0.58932(18) 0.0196(8) Uani 1 1 d . . .
H13 H 0.2275 -0.1605 0.5859 0.023 Uiso 1 1 calc R . .
C14 C 0.3158(2) 0.4107(3) 0.89406(19) 0.0212(9) Uani 1 1 d . . .
H14 H 0.2924 0.3659 0.8739 0.025 Uiso 1 1 calc R . .
C15 C 0.3501(2) 0.4677(2) 0.8574(2) 0.0223(9) Uani 1 1 d . . .
H15 H 0.3500 0.4622 0.8132 0.027 Uiso 1 1 calc R . .
C16 C 0.3485(2) 0.4771(3) 0.9838(2) 0.0244(9) Uani 1 1 d . . .
H16 H 0.3486 0.4804 1.0281 0.029 Uiso 1 1 calc R . .
C17 C 0.3848(2) 0.5376(3) 0.9506(2) 0.0264(10) Uani 1 1 d . . .
H17 H 0.4091 0.5808 0.9720 0.032 Uiso 1 1 calc R . .
C18 C 0.3853(2) 0.5344(2) 0.8858(2) 0.0213(9) Uani 1 1 d . . .
C19 C 0.4675(2) 0.6788(2) 0.8854(2) 0.0255(9) Uani 1 1 d . . .
H19A H 0.4334 0.6994 0.9174 0.031 Uiso 1 1 calc R . .
H19B H 0.5083 0.6512 0.9069 0.031 Uiso 1 1 calc R . .
C20 C 0.4953(2) 0.7494(3) 0.8460(2) 0.0277(10) Uani 1 1 d . . .
C21 C 0.5263(2) 0.8212(2) 0.8816(2) 0.0235(9) Uani 1 1 d . . .
H21A H 0.5621 0.8016 0.9127 0.028 Uiso 1 1 calc R . .
H21B H 0.4872 0.8506 0.9042 0.028 Uiso 1 1 calc R . .
C22 C 0.6126(2) 0.9616(2) 0.87445(19) 0.0178(8) Uani 1 1 d . . .
C23 C 0.6530(2) 1.0222(3) 0.84371(19) 0.0230(9) Uani 1 1 d . . .
H23 H 0.6544 1.0238 0.7993 0.028 Uiso 1 1 calc R . .
C24 C 0.6905(2) 1.0794(3) 0.87820(19) 0.0224(9) Uani 1 1 d . . .
H24 H 0.7180 1.1196 0.8564 0.027 Uiso 1 1 calc R . .
C25 C 0.6118(2) 0.9642(3) 0.93918(19) 0.0229(9) Uani 1 1 d . . .
H25 H 0.5847 0.9249 0.9623 0.027 Uiso 1 1 calc R . .
C26 C 0.6508(2) 1.0245(3) 0.96989(19) 0.0228(9) Uani 1 1 d . . .
H26 H 0.6493 1.0252 1.0143 0.027 Uiso 1 1 calc R . .
C27 C 0.1677(6) -0.2506(5) 0.7674(4) 0.107(3) Uani 1 1 d . . .
H27A H 0.1302 -0.2108 0.7792 0.160 Uiso 1 1 calc R . .
H27B H 0.1722 -0.2924 0.8003 0.160 Uiso 1 1 calc R . .
H27C H 0.1544 -0.2772 0.7280 0.160 Uiso 1 1 calc R . .
C28 C 0.2427(7) -0.2046(4) 0.7593(4) 0.117(4) Uani 1 1 d . . .
C29 C 0.2963(6) -0.2548(4) 0.7529(4) 0.106(4) Uani 1 1 d . . .
H29A H 0.3228 -0.2417 0.7145 0.160 Uiso 1 1 calc R . .
H29B H 0.2779 -0.3113 0.7506 0.160 Uiso 1 1 calc R . .
H29C H 0.3288 -0.2496 0.7889 0.160 Uiso 1 1 calc R . .

loop_
_atom_site_aniso_label
_atom_site_aniso_U_11
_atom_site_aniso_U_22
_atom_site_aniso_U_33
_atom_site_aniso_U_23
_atom_site_aniso_U_13
_atom_site_aniso_U_12
Co1 0.0127(3) 0.0150(3) 0.0204(3) -0.0007(2) -0.0005(2) 0.0011(2)
Cl1 0.0176(5) 0.0248(5) 0.0279(5) -0.0066(4) -0.0061(4) 0.0049(4)
S1 0.0223(5) 0.0272(6) 0.0303(6) -0.0097(5) -0.0055(4) 0.0069(4)
O1 0.0302(19) 0.082(3) 0.0281(18) -0.0029(19) -0.0019(15) 0.010(2)
N1 0.0163(17) 0.0180(18) 0.0221(17) -0.0006(14) -0.0024(14) -0.0016(14)
C1 0.017(2) 0.021(2) 0.026(2) -0.0001(18) -0.0009(17) -0.0014(17)
Cl2 0.0172(5) 0.0227(5) 0.0246(5) 0.0037(4) -0.0042(4) -0.0025(4)
S2 0.0241(6) 0.0353(6) 0.0352(6) -0.0177(5) 0.0034(5) -0.0041(5)
O2 0.065(3) 0.040(2) 0.044(2) 0.0029(17) -0.0087(19) -0.031(2)
N2 0.0174(17) 0.0190(18) 0.0203(17) -0.0004(14) 0.0005(14) 0.0029(14)
C2 0.022(2) 0.019(2) 0.029(2) -0.0015(18) -0.0021(18) -0.0031(17)
S3 0.0265(6) 0.0200(5) 0.0360(6) 0.0020(5) -0.0013(5) -0.0094(4)
O3 0.113(5) 0.086(4) 0.078(3) -0.006(3) 0.013(3) -0.002(4)
N3 0.0136(16) 0.0162(17) 0.0264(18) -0.0027(14) 0.0028(14) -0.0015(13)
C3 0.019(2) 0.024(2) 0.022(2) -0.0022(17) -0.0033(17) -0.0033(17)
S4 0.0234(5) 0.0185(5) 0.0298(6) -0.0024(4) -0.0002(4) -0.0071(4)
N4 0.0169(16) 0.0149(17) 0.0233(18) 0.0021(14) -0.0007(14) -0.0006(13)
C4 0.0126(19) 0.023(2) 0.030(2) -0.0011(18) -0.0012(16) 0.0010(17)
C5 0.022(2) 0.021(2) 0.020(2) 0.0010(17) -0.0020(16) 0.0031(17)
C6 0.033(2) 0.016(2) 0.023(2) -0.0018(17) -0.0009(18) -0.0030(18)
C7 0.024(2) 0.025(2) 0.024(2) -0.0050(18) -0.0024(18) 0.0013(18)
C8 0.035(2) 0.024(2) 0.023(2) -0.0028(18) 0.0014(19) -0.0024(19)
C9 0.023(2) 0.022(2) 0.021(2) -0.0025(17) 0.0016(17) -0.0013(17)
C10 0.019(2) 0.029(2) 0.034(2) -0.009(2) -0.0012(18) 0.0038(18)
C11 0.020(2) 0.027(2) 0.032(2) -0.0061(19) 0.0008(18) 0.0033(18)
C12 0.023(2) 0.019(2) 0.021(2) -0.0009(17) 0.0041(16) 0.0046(17)
C13 0.018(2) 0.020(2) 0.020(2) -0.0007(16) -0.0002(16) 0.0037(17)
C14 0.016(2) 0.021(2) 0.027(2) -0.0025(17) 0.0015(17) -0.0052(16)
C15 0.020(2) 0.021(2) 0.026(2) -0.0017(18) -0.0022(17) -0.0017(17)
C16 0.021(2) 0.021(2) 0.031(2) -0.0057(18) -0.0011(18) -0.0011(17)
C17 0.023(2) 0.018(2) 0.038(3) -0.0076(19) -0.0028(19) -0.0038(18)
C18 0.0142(19) 0.017(2) 0.032(2) -0.0021(18) -0.0021(17) 0.0007(16)
C19 0.017(2) 0.018(2) 0.041(3) -0.0008(19) -0.0035(18) -0.0035(17)
C20 0.020(2) 0.022(2) 0.042(3) 0.003(2) -0.0049(19) -0.0039(18)
C21 0.014(2) 0.016(2) 0.040(2) 0.0037(18) -0.0015(18) -0.0039(16)
C22 0.0121(18) 0.0144(19) 0.027(2) -0.0020(16) 0.0004(16) 0.0020(15)
C23 0.024(2) 0.028(2) 0.0170(19) -0.0020(17) -0.0008(17) -0.0066(18)
C24 0.020(2) 0.024(2) 0.023(2) 0.0002(17) 0.0029(17) -0.0077(17)
C25 0.023(2) 0.020(2) 0.026(2) 0.0050(18) 0.0035(18) -0.0060(17)
C26 0.028(2) 0.021(2) 0.020(2) 0.0040(17) 0.0007(17) -0.0035(18)
C27 0.145(9) 0.072(5) 0.104(7) 0.039(5) -0.042(6) -0.028(6)
C28 0.218(12) 0.035(4) 0.097(6) 0.032(4) 0.095(7) 0.048(6)
C29 0.209(12) 0.046(4) 0.064(5) 0.002(4) -0.020(6) 0.011(6)

loop_
_atom_type_symbol
_atom_type_description
_atom_type_scat_dispersion_real
_atom_type_scat_dispersion_imag
_atom_type_scat_source
C C 0.0033 0.0016 'International Tables Vol C Tables 4.2.6.8 and 6.1.1.4'
H H 0.0000 0.0000 'International Tables Vol C Tables 4.2.6.8 and 6.1.1.4'
N N 0.0061 0.0033 'International Tables Vol C Tables 4.2.6.8 and 6.1.1.4'
O O 0.0106 0.0060 'International Tables Vol C Tables 4.2.6.8 and 6.1.1.4'
S S 0.1246 0.1234 'International Tables Vol C Tables 4.2.6.8 and 6.1.1.4'
Cl Cl 0.1484 0.1585 'International Tables Vol C Tables 4.2.6.8 and 6.1.1.4'
Co Co 0.3494 0.9721 'International Tables Vol C Tables 4.2.6.8 and 6.1.1.4'

loop_
_geom_angle_atom_site_label_1
_geom_angle_atom_site_label_2
_geom_angle_atom_site_label_3
_geom_angle
_geom_angle_site_symmetry_1
_geom_angle_site_symmetry_3
_geom_angle_publ_flag
N3 Co1 N2 178.76(12) . 2 ?
N3 Co1 N1 88.60(13) . . ?
N2 Co1 N1 90.17(13) 2 . ?
N3 Co1 N4 92.15(13) . 3_467 ?
N2 Co1 N4 89.08(12) 2 3_467 ?
N1 Co1 N4 178.82(12) . 3_467 ?
N3 Co1 Cl1 89.78(9) . . ?
N2 Co1 Cl1 90.01(9) 2 . ?
N1 Co1 Cl1 89.68(9) . . ?
N4 Co1 Cl1 91.25(9) 3_467 . ?
N3 Co1 Cl2 90.69(9) . . ?
N2 Co1 Cl2 89.50(9) 2 . ?
N1 Co1 Cl2 89.43(9) . . ?
N4 Co1 Cl2 89.64(9) 3_467 . ?
Cl1 Co1 Cl2 178.98(4) . . ?
C5 S1 C6 104.5(2) . . ?
C1 N1 C3 116.1(4) . . ?
C1 N1 Co1 121.8(3) . . ?
C3 N1 Co1 122.0(3) . . ?
N1 C1 C2 124.4(4) . . ?
C9 S2 C8 105.0(2) . . ?
C13 N2 C11 116.0(4) . . ?
C13 N2 Co1 123.2(3) . 2_554 ?
C11 N2 Co1 120.7(3) . 2_554 ?
C1 C2 C5 118.9(4) . . ?
C18 S3 C19 103.7(2) . . ?
C16 N3 C14 116.3(4) . . ?
C16 N3 Co1 124.0(3) . . ?
C14 N3 Co1 119.7(3) . . ?
N1 C3 C4 123.5(4) . . ?
C22 S4 C21 103.4(2) . . ?
C26 N4 C24 116.1(3) . . ?
C26 N4 Co1 123.2(3) . 3_567 ?
C24 N4 Co1 120.8(3) . 3_567 ?
C3 C4 C5 119.9(4) . . ?
C2 C5 C4 117.1(4) . . ?
C2 C5 S1 126.3(3) . . ?
C4 C5 S1 116.5(3) . . ?
C7 C6 S1 110.8(3) . . ?
O1 C7 C6 122.0(4) . . ?
O1 C7 C8 118.1(4) . . ?
C6 C7 C8 119.5(4) . . ?
C7 C8 S2 117.0(3) . . ?
C12 C9 C10 117.2(4) . . ?
C12 C9 S2 127.1(3) . . ?
C10 C9 S2 115.8(3) . . ?
C11 C10 C9 119.4(4) . . ?
N2 C11 C10 123.8(4) . . ?
C13 C12 C9 119.2(4) . . ?
N2 C13 C12 124.5(4) . . ?
N3 C14 C15 123.9(4) . . ?
C14 C15 C18 119.3(4) . . ?
N3 C16 C17 124.0(4) . . ?
C16 C17 C18 119.2(4) . . ?
C17 C18 C15 117.4(4) . . ?
C17 C18 S3 127.1(3) . . ?
C15 C18 S3 115.4(3) . . ?
C20 C19 S3 108.2(3) . . ?
O2 C20 C21 122.5(4) . . ?
O2 C20 C19 121.7(4) . . ?
C21 C20 C19 115.8(4) . . ?
C20 C21 S4 108.3(3) . . ?
C25 C22 C23 117.0(4) . . ?
C25 C22 S4 126.9(3) . . ?
C23 C22 S4 116.1(3) . . ?
C24 C23 C22 119.5(4) . . ?
N4 C24 C23 123.9(4) . . ?
C26 C25 C22 119.4(4) . . ?
N4 C26 C25 124.1(4) . . ?
O3 C28 C29 131.0(11) . . ?
O3 C28 C27 115.8(9) . . ?
C29 C28 C27 112.5(7) . . ?

loop_
_geom_bond_atom_site_label_1
_geom_bond_atom_site_label_2
_geom_bond_distance
_geom_bond_site_symmetry_2
_geom_bond_publ_flag
Co1 N3 2.180(3) . ?
Co1 N2 2.184(3) 2 ?
Co1 N1 2.185(3) . ?
Co1 N4 2.186(3) 3_467 ?
Co1 Cl1 2.4106(12) . ?
Co1 Cl2 2.4283(12) . ?
S1 C5 1.751(4) . ?
S1 C6 1.812(4) . ?
O1 C7 1.213(5) . ?
N1 C1 1.343(5) . ?
N1 C3 1.354(5) . ?
C1 C2 1.381(6) . ?
S2 C9 1.751(4) . ?
S2 C8 1.803(5) . ?
O2 C20 1.199(6) . ?
N2 C13 1.341(5) . ?
N2 C11 1.352(5) . ?
N2 Co1 2.184(3) 2_554 ?
C2 C5 1.394(6) . ?
S3 C18 1.752(4) . ?
S3 C19 1.802(4) . ?
O3 C28 1.199(8) . ?
N3 C16 1.339(5) . ?
N3 C14 1.350(5) . ?
C3 C4 1.366(6) . ?
S4 C22 1.748(4) . ?
S4 C21 1.804(4) . ?
N4 C26 1.338(5) . ?
N4 C24 1.345(5) . ?
N4 Co1 2.186(3) 3_567 ?
C4 C5 1.401(6) . ?
C6 C7 1.503(6) . ?
C7 C8 1.514(6) . ?
C9 C12 1.387(6) . ?
C9 C10 1.405(6) . ?
C10 C11 1.372(6) . ?
C12 C13 1.379(6) . ?
C14 C15 1.370(6) . ?
C15 C18 1.402(6) . ?
C16 C17 1.386(6) . ?
C17 C18 1.388(6) . ?
C19 C20 1.514(6) . ?
C20 C21 1.508(6) . ?
C22 C25 1.385(6) . ?
C22 C23 1.399(6) . ?
C23 C24 1.375(6) . ?
C25 C26 1.383(6) . ?
C27 C28 1.582(14) . ?
C28 C29 1.290(13) . ?

loop_
_geom_torsion_atom_site_label_1
_geom_torsion_atom_site_label_2
_geom_torsion_atom_site_label_3
_geom_torsion_atom_site_label_4
_geom_torsion
_geom_torsion_site_symmetry_1
_geom_torsion_site_symmetry_2
_geom_torsion_site_symmetry_3
_geom_torsion_site_symmetry_4
_geom_torsion_publ_flag
N3 Co1 N1 C1 -129.6(3) . . . . ?
N2 Co1 N1 C1 50.6(3) 2 . . . ?
N4 Co1 N1 C1 -1(6) 3_467 . . . ?
Cl1 Co1 N1 C1 140.6(3) . . . . ?
Cl2 Co1 N1 C1 -38.9(3) . . . . ?
N3 Co1 N1 C3 49.1(3) . . . . ?
N2 Co1 N1 C3 -130.7(3) 2 . . . ?
N4 Co1 N1 C3 178(100) 3_467 . . . ?
Cl1 Co1 N1 C3 -40.7(3) . . . . ?
Cl2 Co1 N1 C3 139.8(3) . . . . ?
C3 N1 C1 C2 0.1(6) . . . . ?
Co1 N1 C1 C2 178.9(3) . . . . ?
N1 C1 C2 C5 -0.4(6) . . . . ?
N2 Co1 N3 C16 -121(6) 2 . . . ?
N1 Co1 N3 C16 -130.0(3) . . . . ?
N4 Co1 N3 C16 50.9(3) 3_467 . . . ?
Cl1 Co1 N3 C16 -40.3(3) . . . . ?
Cl2 Co1 N3 C16 140.6(3) . . . . ?
N2 Co1 N3 C14 62(6) 2 . . . ?
N1 Co1 N3 C14 52.4(3) . . . . ?
N4 Co1 N3 C14 -126.7(3) 3_467 . . . ?
Cl1 Co1 N3 C14 142.1(3) . . . . ?
Cl2 Co1 N3 C14 -37.0(3) . . . . ?
C1 N1 C3 C4 0.2(6) . . . . ?
Co1 N1 C3 C4 -178.5(3) . . . . ?
N1 C3 C4 C5 -0.3(6) . . . . ?
C1 C2 C5 C4 0.3(6) . . . . ?
C1 C2 C5 S1 178.3(3) . . . . ?
C3 C4 C5 C2 0.0(6) . . . . ?
C3 C4 C5 S1 -178.2(3) . . . . ?
C6 S1 C5 C2 9.3(4) . . . . ?
C6 S1 C5 C4 -172.6(3) . . . . ?
C5 S1 C6 C7 72.8(3) . . . . ?
S1 C6 C7 O1 -104.1(5) . . . . ?
S1 C6 C7 C8 68.1(4) . . . . ?
O1 C7 C8 S2 -141.5(4) . . . . ?
C6 C7 C8 S2 45.9(5) . . . . ?
C9 S2 C8 C7 76.2(4) . . . . ?
C8 S2 C9 C12 -3.4(4) . . . . ?
C8 S2 C9 C10 176.0(3) . . . . ?
C12 C9 C10 C11 -0.5(6) . . . . ?
S2 C9 C10 C11 -180.0(4) . . . . ?
C13 N2 C11 C10 0.2(6) . . . . ?
Co1 N2 C11 C10 -176.9(3) 2_554 . . . ?
C9 C10 C11 N2 0.1(7) . . . . ?
C10 C9 C12 C13 0.8(6) . . . . ?
S2 C9 C12 C13 -179.8(3) . . . . ?
C11 N2 C13 C12 0.1(6) . . . . ?
Co1 N2 C13 C12 177.1(3) 2_554 . . . ?
C9 C12 C13 N2 -0.6(6) . . . . ?
C16 N3 C14 C15 -1.6(6) . . . . ?
Co1 N3 C14 C15 176.2(3) . . . . ?
N3 C14 C15 C18 0.1(6) . . . . ?
C14 N3 C16 C17 1.4(6) . . . . ?
Co1 N3 C16 C17 -176.3(3) . . . . ?
N3 C16 C17 C18 0.2(7) . . . . ?
C16 C17 C18 C15 -1.7(6) . . . . ?
C16 C17 C18 S3 175.4(3) . . . . ?
C14 C15 C18 C17 1.5(6) . . . . ?
C14 C15 C18 S3 -175.9(3) . . . . ?
C19 S3 C18 C17 6.6(4) . . . . ?
C19 S3 C18 C15 -176.3(3) . . . . ?
C18 S3 C19 C20 -174.5(3) . . . . ?
S3 C19 C20 O2 -7.4(6) . . . . ?
S3 C19 C20 C21 172.2(3) . . . . ?
O2 C20 C21 S4 -9.9(6) . . . . ?
C19 C20 C21 S4 170.5(3) . . . . ?
C22 S4 C21 C20 -172.5(3) . . . . ?
C21 S4 C22 C25 -0.8(4) . . . . ?
C21 S4 C22 C23 178.3(3) . . . . ?
C25 C22 C23 C24 1.4(6) . . . . ?
S4 C22 C23 C24 -177.9(3) . . . . ?
C26 N4 C24 C23 -0.4(6) . . . . ?
Co1 N4 C24 C23 -179.0(3) 3_567 . . . ?
C22 C23 C24 N4 -0.8(7) . . . . ?
C23 C22 C25 C26 -0.9(6) . . . . ?
S4 C22 C25 C26 178.3(3) . . . . ?
C24 N4 C26 C25 0.9(6) . . . . ?
Co1 N4 C26 C25 179.5(3) 3_567 . . . ?
C22 C25 C26 N4 -0.3(7) . . . . ?
